data_7159633
loop_
_publ_author_name
'Konovalov, Aleksandr V.'
'Churusova, Svetlana G.'
'Aleksanyan, Diana V.'
'Rybalkina, Ekaterina Yu'
'Aksenova, Svetlana A.'
'Peregudov, Alexander S.'
'Klemenkova, Zinaida S.'
'Kozlov, Vladimir A.'

_publ_section_title
;
 (Aminoalkyl)diphenylphosphine sulfides: synthesis and application as
 building blocks in the design of multidentate ligands for cytotoxic
 Pd(II) complexes.
;
_journal_issue 41
_journal_name_full 'Organic &amp; biomolecular chemistry'
_journal_page_first 8379
_journal_page_last 8392
_journal_paper_doi 10.1039/d3ob01309j
_journal_volume 21
_journal_year 2023
_chemical_formula_moiety 'C25 H20 Cl N2 O P Pd S, C H Cl3'
_chemical_formula_sum 'C26 H21 Cl4 N2 O P Pd S'
_chemical_formula_weight 688.68
_space_group_crystal_system triclinic
_space_group_IT_number 2
_space_group_name_Hall '-P 1'
_space_group_name_H-M_alt 'P -1'
_atom_sites_solution_hydrogens geom
_atom_sites_solution_primary dual
_audit_creation_date 2023-05-15
_audit_creation_method
;
Olex2 1.5
(compiled 2022.04.07 svn.rca3783a0 for OlexSys, GUI svn.r6498)
;
_audit_update_record
;
2023-05-16 deposited with the CCDC.	2023-09-28 downloaded from the CCDC.
;
_cell_angle_alpha 88.1620(10)
_cell_angle_beta 70.7500(10)
_cell_angle_gamma 88.3500(10)
_cell_formula_units_Z 2
_cell_length_a 9.5575(4)
_cell_length_b 11.4798(5)
_cell_length_c 13.1669(5)
_cell_measurement_reflns_used 9895
_cell_measurement_temperature 100
_cell_measurement_theta_max 30.75
_cell_measurement_theta_min 2.39
_cell_volume 1362.92(10)
_computing_molecular_graphics 'Olex2 1.5 (Dolomanov et al., 2009)'
_computing_publication_material 'Olex2 1.5 (Dolomanov et al., 2009)'
_computing_structure_refinement 'XL  (Sheldrick, 2008)'
_computing_structure_solution 'SHELXT 2014/4 (Sheldrick, 2014)'
_diffrn_ambient_temperature 100.00
_diffrn_measured_fraction_theta_full 1.000
_diffrn_measured_fraction_theta_max 0.999
_diffrn_measurement_device_type 'Bruker Quest D8'
_diffrn_measurement_method '\f and \w scans'
_diffrn_radiation_type MoK\a
_diffrn_radiation_wavelength 0.71073
_diffrn_reflns_av_R_equivalents 0.0185
_diffrn_reflns_av_unetI/netI 0.0238
_diffrn_reflns_Laue_measured_fraction_full 1.000
_diffrn_reflns_Laue_measured_fraction_max 0.999
_diffrn_reflns_limit_h_max 13
_diffrn_reflns_limit_h_min -13
_diffrn_reflns_limit_k_max 15
_diffrn_reflns_limit_k_min -15
_diffrn_reflns_limit_l_max 17
_diffrn_reflns_limit_l_min -17
_diffrn_reflns_number 17069
_diffrn_reflns_point_group_measured_fraction_full 1.000
_diffrn_reflns_point_group_measured_fraction_max 0.999
_diffrn_reflns_theta_full 25.242
_diffrn_reflns_theta_max 28.994
_diffrn_reflns_theta_min 1.775
_exptl_absorpt_coefficient_mu 1.232
_exptl_absorpt_correction_T_max 0.4331
_exptl_absorpt_correction_T_min 0.3367
_exptl_absorpt_correction_type multi-scan
_exptl_absorpt_process_details
;
SADABS-2008/1 (Bruker,2008) was used for absorption correction.
wR2(int) was 0.0623 before and 0.0300 after correction.
The Ratio of minimum to maximum transmission is 0.7774.
The \l/2 correction factor is 0.0015.
;
_exptl_crystal_colour 'clear light orange'
_exptl_crystal_colour_lustre clear
_exptl_crystal_colour_modifier light
_exptl_crystal_colour_primary orange
_exptl_crystal_density_diffrn 1.678
_exptl_crystal_description prism
_exptl_crystal_F_000 688
_exptl_crystal_size_max 0.3
_exptl_crystal_size_mid 0.25
_exptl_crystal_size_min 0.2
_refine_diff_density_max 0.475
_refine_diff_density_min -0.532
_refine_diff_density_rms 0.062
_refine_ls_extinction_method none
_refine_ls_goodness_of_fit_ref 1.020
_refine_ls_hydrogen_treatment constr
_refine_ls_matrix_type full
_refine_ls_number_parameters 344
_refine_ls_number_reflns 7240
_refine_ls_number_restraints 0
_refine_ls_restrained_S_all 1.020
_refine_ls_R_factor_all 0.0230
_refine_ls_R_factor_gt 0.0203
_refine_ls_shift/su_max 0.001
_refine_ls_shift/su_mean 0.000
_refine_ls_structure_factor_coef Fsqd
_refine_ls_weighting_details 'w=1/[\s^2^(Fo^2^)+(0.0202P)^2^+0.7863P] where P=(Fo^2^+2Fc^2^)/3'
_refine_ls_weighting_scheme calc
_refine_ls_wR_factor_gt 0.0485
_refine_ls_wR_factor_ref 0.0499
_reflns_Friedel_coverage 0.000
_reflns_number_gt 6687
_reflns_number_total 7240
_reflns_threshold_expression 'I > 2\s(I)'
_cod_data_source_file d3ob01309j2.cif
_cod_data_source_block 8
_cod_database_code 7159633
_shelxl_version_number 2014/6
_shelx_space_group_comment
;
The symmetry employed for this shelxl refinement is uniquely defined
by the following loop, which should always be used as a source of
symmetry information in preference to the above space-group names.
They are only intended as comments.
;
_shelx_estimated_absorpt_t_max 0.791
_shelx_estimated_absorpt_t_min 0.709
_olex2_refinement_description
;
1. Fixed Uiso
 At 1.2 times of:
  All C(H) groups, All C(H,H) groups
2. Others
 Sof(H1SA)=Sof(Cl2)=Sof(Cl3)=1-FVAR(1)
 Sof(H1S)=Sof(Cl1S)=Sof(Cl3S)=FVAR(1)
3.a Ternary CH refined with riding coordinates:
 C7(H7), C1S(H1S), C1S(H1SA)
3.b Aromatic/amide H refined with riding coordinates:
 C21(H21), C22(H22), C23(H23), C24(H24), C25(H25), C5(H5), C4(H4), C3(H3),
 C2(H2), C9(H9), C10(H10), C11(H11), C12(H12), C13(H13), C15(H15), C16(H16),
 C17(H17), C18(H18), C19(H19)
;
_olex2_submission_special_instructions 'No special instructions were received'

loop_
_space_group_symop_operation_xyz
'x, y, z'
'-x, -y, -z'

loop_
_atom_site_label
_atom_site_type_symbol
_atom_site_fract_x
_atom_site_fract_y
_atom_site_fract_z
_atom_site_U_iso_or_equiv
_atom_site_adp_type
_atom_site_occupancy
_atom_site_site_symmetry_order
_atom_site_calc_flag
_atom_site_refinement_flags_posn
_atom_site_refinement_flags_adp
_atom_site_refinement_flags_occupancy
_atom_site_disorder_assembly
_atom_site_disorder_group
Pd1 Pd 0.41181(2) 0.15262(2) 0.22153(2) 0.01195(3) Uani 1 1 d . . . . .
Cl1 Cl 0.32401(4) -0.01982(3) 0.31285(3) 0.02004(7) Uani 1 1 d . . . . .
P1 P 0.23763(4) 0.39027(3) 0.24041(3) 0.01202(7) Uani 1 1 d . . . . .
S1 S 0.23352(4) 0.25887(3) 0.34679(3) 0.01623(7) Uani 1 1 d . . . . .
O1 O 0.64607(12) 0.35657(9) -0.03334(8) 0.0171(2) Uani 1 1 d . . . . .
N2 N 0.49070(13) 0.29612(10) 0.13344(9) 0.0129(2) Uani 1 1 d . . . . .
N1 N 0.57562(13) 0.07780(10) 0.09818(10) 0.0137(2) Uani 1 1 d . . . . .
C7 C 0.43440(15) 0.41470(12) 0.16183(11) 0.0124(2) Uani 1 1 d . . . . .
H7 H 0.4406 0.4606 0.0947 0.015 Uiso 1 1 calc R U . . .
C20 C 0.51033(16) 0.48074(12) 0.22654(11) 0.0144(3) Uani 1 1 d . . . . .
C21 C 0.59303(19) 0.42370(14) 0.28290(14) 0.0245(3) Uani 1 1 d . . . . .
H21 H 0.6081 0.3416 0.2781 0.029 Uiso 1 1 calc R U . . .
C22 C 0.6537(2) 0.48628(16) 0.34613(17) 0.0341(4) Uani 1 1 d . . . . .
H22 H 0.7117 0.4468 0.3834 0.041 Uiso 1 1 calc R U . . .
C23 C 0.6306(2) 0.60568(16) 0.35543(15) 0.0299(4) Uani 1 1 d . . . . .
H23 H 0.6703 0.6477 0.4004 0.036 Uiso 1 1 calc R U . . .
C24 C 0.54925(19) 0.66366(14) 0.29879(14) 0.0240(3) Uani 1 1 d . . . . .
H24 H 0.5336 0.7456 0.3045 0.029 Uiso 1 1 calc R U . . .
C25 C 0.49066(17) 0.60171(13) 0.23364(13) 0.0186(3) Uani 1 1 d . . . . .
H25 H 0.4369 0.6419 0.1937 0.022 Uiso 1 1 calc R U . . .
C6 C 0.59182(15) 0.28039(12) 0.03609(11) 0.0124(2) Uani 1 1 d . . . . .
C1 C 0.64073(15) 0.15430(12) 0.01723(11) 0.0130(3) Uani 1 1 d . . . . .
C5 C 0.61659(17) -0.03518(13) 0.08807(12) 0.0181(3) Uani 1 1 d . . . . .
H5 H 0.5701 -0.0889 0.1447 0.022 Uiso 1 1 calc R U . . .
C4 C 0.72558(18) -0.07514(13) -0.00344(13) 0.0214(3) Uani 1 1 d . . . . .
H4 H 0.7552 -0.1550 -0.0084 0.026 Uiso 1 1 calc R U . . .
C3 C 0.79067(17) 0.00211(14) -0.08733(13) 0.0203(3) Uani 1 1 d . . . . .
H3 H 0.8642 -0.0242 -0.1510 0.024 Uiso 1 1 calc R U . . .
C2 C 0.74689(16) 0.11941(13) -0.07724(12) 0.0168(3) Uani 1 1 d . . . . .
H2 H 0.7891 0.1741 -0.1341 0.020 Uiso 1 1 calc R U . . .
C8 C 0.15119(16) 0.51959(12) 0.30891(12) 0.0152(3) Uani 1 1 d . . . . .
C9 C 0.17528(18) 0.54878(14) 0.40382(13) 0.0216(3) Uani 1 1 d . . . . .
H9 H 0.2278 0.4964 0.4363 0.026 Uiso 1 1 calc R U . . .
C10 C 0.1219(2) 0.65496(15) 0.45046(14) 0.0266(4) Uani 1 1 d . . . . .
H10 H 0.1386 0.6756 0.5147 0.032 Uiso 1 1 calc R U . . .
C11 C 0.04459(19) 0.73069(14) 0.40365(14) 0.0253(3) Uani 1 1 d . . . . .
H11 H 0.0103 0.8039 0.4351 0.030 Uiso 1 1 calc R U . . .
C12 C 0.01676(19) 0.70068(14) 0.31127(13) 0.0237(3) Uani 1 1 d . . . . .
H12 H -0.0389 0.7522 0.2807 0.028 Uiso 1 1 calc R U . . .
C13 C 0.07057(17) 0.59463(13) 0.26318(13) 0.0194(3) Uani 1 1 d . . . . .
H13 H 0.0522 0.5738 0.1995 0.023 Uiso 1 1 calc R U . . .
C14 C 0.14549(15) 0.35618(12) 0.14559(11) 0.0138(3) Uani 1 1 d . . . . .
C15 C 0.19471(17) 0.39962(13) 0.03952(12) 0.0169(3) Uani 1 1 d . . . . .
H15 H 0.2811 0.4456 0.0147 0.020 Uiso 1 1 calc R U . . .
C16 C 0.11678(18) 0.37527(13) -0.02942(13) 0.0201(3) Uani 1 1 d . . . . .
H16 H 0.1503 0.4043 -0.1016 0.024 Uiso 1 1 calc R U . . .
C17 C -0.00979(18) 0.30867(14) 0.00681(14) 0.0223(3) Uani 1 1 d . . . . .
H17 H -0.0629 0.2926 -0.0406 0.027 Uiso 1 1 calc R U . . .
C18 C -0.05916(18) 0.26547(15) 0.11199(14) 0.0240(3) Uani 1 1 d . . . . .
H18 H -0.1460 0.2200 0.1365 0.029 Uiso 1 1 calc R U . . .
C19 C 0.01815(17) 0.28860(14) 0.18146(13) 0.0195(3) Uani 1 1 d . . . . .
H19 H -0.0154 0.2586 0.2533 0.023 Uiso 1 1 calc R U . . .
C1S C 0.25983(18) -0.02639(14) 0.58082(14) 0.0229(3) Uani 1 1 d . . . . .
H1S H 0.3021 -0.0022 0.5032 0.028 Uiso 0.35(2) 1 calc R U P A 1
H1SA H 0.2989 0.0156 0.5097 0.028 Uiso 0.65(2) 1 calc R U P A 2
Cl2S Cl 0.06976(5) -0.04958(4) 0.60958(4) 0.02877(9) Uani 1 1 d . . . . .
Cl1S Cl 0.2950(12) 0.0810(10) 0.6556(14) 0.070(2) Uani 0.35(2) 1 d . . P A 1
Cl2 Cl 0.2801(6) 0.0633(5) 0.6821(4) 0.0547(9) Uani 0.65(2) 1 d . . P A 2
Cl3S Cl 0.3387(11) -0.1634(7) 0.5974(9) 0.0460(14) Uani 0.35(2) 1 d . . P A 1
Cl3 Cl 0.3667(6) -0.1539(4) 0.5779(4) 0.0369(6) Uani 0.65(2) 1 d . . P A 2

loop_
_atom_site_aniso_label
_atom_site_aniso_U_11
_atom_site_aniso_U_22
_atom_site_aniso_U_33
_atom_site_aniso_U_23
_atom_site_aniso_U_13
_atom_site_aniso_U_12
Pd1 0.01331(5) 0.01031(5) 0.01163(5) 0.00053(4) -0.00343(4) 0.00040(4)
Cl1 0.02341(18) 0.01476(16) 0.01987(17) 0.00502(13) -0.00464(14) -0.00268(13)
P1 0.01238(16) 0.01111(16) 0.01230(16) -0.00170(12) -0.00366(13) 0.00114(12)
S1 0.01752(17) 0.01558(16) 0.01288(16) 0.00086(13) -0.00165(13) 0.00199(13)
O1 0.0187(5) 0.0138(5) 0.0160(5) 0.0013(4) -0.0020(4) -0.0008(4)
N2 0.0142(5) 0.0096(5) 0.0140(5) -0.0009(4) -0.0033(4) 0.0013(4)
N1 0.0142(6) 0.0129(5) 0.0147(6) -0.0014(4) -0.0056(4) 0.0008(4)
C7 0.0131(6) 0.0097(6) 0.0141(6) -0.0006(5) -0.0040(5) 0.0007(5)
C20 0.0136(6) 0.0144(6) 0.0151(6) -0.0019(5) -0.0044(5) -0.0005(5)
C21 0.0293(9) 0.0188(7) 0.0318(9) -0.0026(6) -0.0190(7) 0.0033(6)
C22 0.0435(11) 0.0290(9) 0.0440(11) -0.0036(8) -0.0337(9) 0.0028(8)
C23 0.0365(10) 0.0294(9) 0.0313(9) -0.0077(7) -0.0199(8) -0.0069(7)
C24 0.0272(8) 0.0168(7) 0.0291(8) -0.0042(6) -0.0103(7) -0.0052(6)
C25 0.0206(7) 0.0150(7) 0.0217(7) -0.0005(6) -0.0086(6) -0.0017(6)
C6 0.0124(6) 0.0120(6) 0.0143(6) -0.0015(5) -0.0063(5) 0.0000(5)
C1 0.0127(6) 0.0126(6) 0.0153(6) -0.0015(5) -0.0066(5) -0.0001(5)
C5 0.0220(7) 0.0129(6) 0.0204(7) -0.0005(5) -0.0084(6) 0.0008(5)
C4 0.0239(8) 0.0145(7) 0.0264(8) -0.0067(6) -0.0087(6) 0.0055(6)
C3 0.0185(7) 0.0209(7) 0.0207(7) -0.0088(6) -0.0051(6) 0.0046(6)
C2 0.0163(7) 0.0173(7) 0.0159(7) -0.0024(5) -0.0039(5) -0.0002(5)
C8 0.0137(6) 0.0134(6) 0.0160(7) -0.0029(5) -0.0016(5) 0.0009(5)
C9 0.0252(8) 0.0209(7) 0.0190(7) -0.0057(6) -0.0075(6) 0.0047(6)
C10 0.0335(9) 0.0236(8) 0.0216(8) -0.0117(6) -0.0068(7) 0.0021(7)
C11 0.0266(8) 0.0159(7) 0.0242(8) -0.0054(6) 0.0043(6) 0.0017(6)
C12 0.0238(8) 0.0176(7) 0.0245(8) -0.0005(6) -0.0015(6) 0.0084(6)
C13 0.0202(7) 0.0181(7) 0.0189(7) -0.0017(6) -0.0052(6) 0.0033(6)
C14 0.0136(6) 0.0118(6) 0.0168(7) -0.0042(5) -0.0061(5) 0.0023(5)
C15 0.0183(7) 0.0141(7) 0.0194(7) 0.0000(5) -0.0077(6) -0.0023(5)
C16 0.0246(8) 0.0189(7) 0.0198(7) 0.0007(6) -0.0113(6) -0.0003(6)
C17 0.0224(8) 0.0226(8) 0.0273(8) -0.0033(6) -0.0153(6) -0.0003(6)
C18 0.0168(7) 0.0275(8) 0.0291(8) -0.0012(7) -0.0089(6) -0.0063(6)
C19 0.0167(7) 0.0220(7) 0.0183(7) -0.0010(6) -0.0036(6) -0.0029(6)
C1S 0.0240(8) 0.0202(7) 0.0270(8) 0.0022(6) -0.0120(7) -0.0002(6)
Cl2S 0.0258(2) 0.0336(2) 0.0310(2) 0.00608(17) -0.01472(17) -0.00969(17)
Cl1S 0.0432(19) 0.0327(19) 0.152(6) -0.036(3) -0.054(4) 0.0039(14)
Cl2 0.0516(14) 0.052(2) 0.0815(16) -0.0396(12) -0.0486(10) 0.0137(12)
Cl3S 0.033(2) 0.0276(12) 0.075(3) 0.0114(17) -0.017(2) 0.0073(13)
Cl3 0.0386(14) 0.0258(9) 0.0487(11) -0.0039(8) -0.0181(11) 0.0102(8)

loop_
_atom_type_symbol
_atom_type_description
_atom_type_scat_dispersion_real
_atom_type_scat_dispersion_imag
_atom_type_scat_source
C C 0.0033 0.0016 'International Tables Vol C Tables 4.2.6.8 and 6.1.1.4'
H H 0.0000 0.0000 'International Tables Vol C Tables 4.2.6.8 and 6.1.1.4'
Cl Cl 0.1484 0.1585 'International Tables Vol C Tables 4.2.6.8 and 6.1.1.4'
N N 0.0061 0.0033 'International Tables Vol C Tables 4.2.6.8 and 6.1.1.4'
O O 0.0106 0.0060 'International Tables Vol C Tables 4.2.6.8 and 6.1.1.4'
P P 0.1023 0.0942 'International Tables Vol C Tables 4.2.6.8 and 6.1.1.4'
Pd Pd -0.9988 1.0072 'International Tables Vol C Tables 4.2.6.8 and 6.1.1.4'
S S 0.1246 0.1234 'International Tables Vol C Tables 4.2.6.8 and 6.1.1.4'

loop_
_geom_angle_atom_site_label_1
_geom_angle_atom_site_label_2
_geom_angle_atom_site_label_3
_geom_angle
_geom_angle_site_symmetry_1
_geom_angle_site_symmetry_3
_geom_angle_publ_flag
S1 Pd1 Cl1 91.331(14) . . ?
N2 Pd1 Cl1 176.20(3) . . ?
N2 Pd1 S1 91.74(3) . . ?
N2 Pd1 N1 80.85(5) . . ?
N1 Pd1 Cl1 96.02(4) . . ?
N1 Pd1 S1 172.49(3) . . ?
C7 P1 S1 106.90(5) . . ?
C8 P1 S1 110.69(5) . . ?
C8 P1 C7 111.14(6) . . ?
C8 P1 C14 107.97(7) . . ?
C14 P1 S1 113.15(5) . . ?
C14 P1 C7 106.97(6) . . ?
P1 S1 Pd1 92.768(17) . . ?
C7 N2 Pd1 124.92(9) . . ?
C6 N2 Pd1 116.84(9) . . ?
C6 N2 C7 117.84(11) . . ?
C1 N1 Pd1 112.95(9) . . ?
C5 N1 Pd1 127.54(10) . . ?
C5 N1 C1 119.41(13) . . ?
P1 C7 H7 109.2 . . ?
N2 C7 P1 102.26(9) . . ?
N2 C7 H7 109.2 . . ?
N2 C7 C20 115.63(11) . . ?
C20 C7 P1 111.00(9) . . ?
C20 C7 H7 109.2 . . ?
C21 C20 C7 121.81(13) . . ?
C21 C20 C25 119.08(14) . . ?
C25 C20 C7 119.04(13) . . ?
C20 C21 H21 119.9 . . ?
C22 C21 C20 120.20(15) . . ?
C22 C21 H21 119.9 . . ?
C21 C22 H22 119.7 . . ?
C23 C22 C21 120.61(16) . . ?
C23 C22 H22 119.7 . . ?
C22 C23 H23 120.2 . . ?
C22 C23 C24 119.66(15) . . ?
C24 C23 H23 120.2 . . ?
C23 C24 H24 120.0 . . ?
C23 C24 C25 119.95(15) . . ?
C25 C24 H24 120.0 . . ?
C20 C25 H25 119.8 . . ?
C24 C25 C20 120.46(14) . . ?
C24 C25 H25 119.8 . . ?
O1 C6 N2 126.87(13) . . ?
O1 C6 C1 120.68(12) . . ?
N2 C6 C1 112.43(12) . . ?
N1 C1 C6 116.21(12) . . ?
N1 C1 C2 121.99(13) . . ?
C2 C1 C6 121.80(13) . . ?
N1 C5 H5 119.3 . . ?
N1 C5 C4 121.37(14) . . ?
C4 C5 H5 119.3 . . ?
C5 C4 H4 120.2 . . ?
C3 C4 C5 119.54(14) . . ?
C3 C4 H4 120.2 . . ?
C4 C3 H3 120.5 . . ?
C4 C3 C2 119.04(14) . . ?
C2 C3 H3 120.5 . . ?
C1 C2 C3 118.60(14) . . ?
C1 C2 H2 120.7 . . ?
C3 C2 H2 120.7 . . ?
C9 C8 P1 119.49(11) . . ?
C13 C8 P1 120.05(11) . . ?
C13 C8 C9 120.27(14) . . ?
C8 C9 H9 120.3 . . ?
C10 C9 C8 119.47(15) . . ?
C10 C9 H9 120.3 . . ?
C9 C10 H10 119.9 . . ?
C11 C10 C9 120.22(16) . . ?
C11 C10 H10 119.9 . . ?
C10 C11 H11 119.7 . . ?
C10 C11 C12 120.51(15) . . ?
C12 C11 H11 119.7 . . ?
C11 C12 H12 120.1 . . ?
C11 C12 C13 119.85(15) . . ?
C13 C12 H12 120.1 . . ?
C8 C13 C12 119.64(15) . . ?
C8 C13 H13 120.2 . . ?
C12 C13 H13 120.2 . . ?
C15 C14 P1 121.65(11) . . ?
C15 C14 C19 119.75(13) . . ?
C19 C14 P1 118.54(11) . . ?
C14 C15 H15 120.1 . . ?
C16 C15 C14 119.72(14) . . ?
C16 C15 H15 120.1 . . ?
C15 C16 H16 119.9 . . ?
C17 C16 C15 120.23(15) . . ?
C17 C16 H16 119.9 . . ?
C16 C17 H17 119.9 . . ?
C16 C17 C18 120.27(15) . . ?
C18 C17 H17 119.9 . . ?
C17 C18 H18 120.0 . . ?
C17 C18 C19 120.06(15) . . ?
C19 C18 H18 120.0 . . ?
C14 C19 H19 120.0 . . ?
C18 C19 C14 119.96(14) . . ?
C18 C19 H19 120.0 . . ?
Cl2S C1S H1S 107.8 . . ?
Cl2S C1S H1SA 108.9 . . ?
Cl2S C1S Cl2 107.7(2) . . ?
Cl2S C1S Cl3S 105.9(3) . . ?
Cl1S C1S H1S 107.8 . . ?
Cl1S C1S Cl2S 113.0(4) . . ?
Cl1S C1S Cl3S 114.1(5) . . ?
Cl2 C1S H1SA 108.9 . . ?
Cl3S C1S H1S 107.8 . . ?
Cl3 C1S H1SA 108.9 . . ?
Cl3 C1S Cl2S 114.5(2) . . ?
Cl3 C1S Cl2 107.9(2) . . ?

loop_
_geom_bond_atom_site_label_1
_geom_bond_atom_site_label_2
_geom_bond_distance
_geom_bond_site_symmetry_2
_geom_bond_publ_flag
Pd1 Cl1 2.3122(4) . ?
Pd1 S1 2.2951(4) . ?
Pd1 N2 2.0000(12) . ?
Pd1 N1 2.0401(12) . ?
P1 S1 2.0175(5) . ?
P1 C7 1.8479(14) . ?
P1 C8 1.7955(14) . ?
P1 C14 1.8066(14) . ?
O1 C6 1.2375(17) . ?
N2 C7 1.4629(17) . ?
N2 C6 1.3408(18) . ?
N1 C1 1.3522(18) . ?
N1 C5 1.3420(18) . ?
C7 H7 1.0000 . ?
C7 C20 1.5192(19) . ?
C20 C21 1.389(2) . ?
C20 C25 1.398(2) . ?
C21 H21 0.9500 . ?
C21 C22 1.388(2) . ?
C22 H22 0.9500 . ?
C22 C23 1.385(3) . ?
C23 H23 0.9500 . ?
C23 C24 1.387(2) . ?
C24 H24 0.9500 . ?
C24 C25 1.391(2) . ?
C25 H25 0.9500 . ?
C6 C1 1.5110(19) . ?
C1 C2 1.383(2) . ?
C5 H5 0.9500 . ?
C5 C4 1.388(2) . ?
C4 H4 0.9500 . ?
C4 C3 1.382(2) . ?
C3 H3 0.9500 . ?
C3 C2 1.396(2) . ?
C2 H2 0.9500 . ?
C8 C9 1.396(2) . ?
C8 C13 1.390(2) . ?
C9 H9 0.9500 . ?
C9 C10 1.389(2) . ?
C10 H10 0.9500 . ?
C10 C11 1.382(3) . ?
C11 H11 0.9500 . ?
C11 C12 1.384(2) . ?
C12 H12 0.9500 . ?
C12 C13 1.395(2) . ?
C13 H13 0.9500 . ?
C14 C15 1.399(2) . ?
C14 C19 1.399(2) . ?
C15 H15 0.9500 . ?
C15 C16 1.390(2) . ?
C16 H16 0.9500 . ?
C16 C17 1.387(2) . ?
C17 H17 0.9500 . ?
C17 C18 1.388(2) . ?
C18 H18 0.9500 . ?
C18 C19 1.388(2) . ?
C19 H19 0.9500 . ?
C1S H1S 1.0000 . ?
C1S H1SA 1.0000 . ?
C1S Cl2S 1.7555(17) . ?
C1S Cl1S 1.710(9) . ?
C1S Cl2 1.773(4) . ?
C1S Cl3S 1.762(8) . ?
C1S Cl3 1.755(4) . ?

loop_
_geom_torsion_atom_site_label_1
_geom_torsion_atom_site_label_2
_geom_torsion_atom_site_label_3
_geom_torsion_atom_site_label_4
_geom_torsion
_geom_torsion_site_symmetry_1
_geom_torsion_site_symmetry_2
_geom_torsion_site_symmetry_3
_geom_torsion_site_symmetry_4
_geom_torsion_publ_flag
Pd1 N2 C7 P1 -29.27(12) . . . . ?
Pd1 N2 C7 C20 91.46(13) . . . . ?
Pd1 N2 C6 O1 174.49(11) . . . . ?
Pd1 N2 C6 C1 -7.00(15) . . . . ?
Pd1 N1 C1 C6 5.22(15) . . . . ?
Pd1 N1 C1 C2 -175.23(11) . . . . ?
Pd1 N1 C5 C4 176.59(11) . . . . ?
P1 C7 C20 C21 96.76(15) . . . . ?
P1 C7 C20 C25 -80.18(15) . . . . ?
P1 C8 C9 C10 173.02(13) . . . . ?
P1 C8 C13 C12 -173.41(12) . . . . ?
P1 C14 C15 C16 -177.26(11) . . . . ?
P1 C14 C19 C18 176.98(12) . . . . ?
S1 P1 C7 N2 47.08(9) . . . . ?
S1 P1 C7 C20 -76.81(10) . . . . ?
S1 P1 C8 C9 39.88(14) . . . . ?
S1 P1 C8 C13 -145.15(11) . . . . ?
S1 P1 C14 C15 -146.44(11) . . . . ?
S1 P1 C14 C19 36.30(13) . . . . ?
O1 C6 C1 N1 179.59(13) . . . . ?
O1 C6 C1 C2 0.0(2) . . . . ?
N2 C7 C20 C21 -19.1(2) . . . . ?
N2 C7 C20 C25 163.94(13) . . . . ?
N2 C6 C1 N1 0.97(17) . . . . ?
N2 C6 C1 C2 -178.58(13) . . . . ?
N1 C1 C2 C3 -2.0(2) . . . . ?
N1 C5 C4 C3 -1.8(2) . . . . ?
C7 P1 C8 C9 -78.76(14) . . . . ?
C7 P1 C8 C13 96.22(13) . . . . ?
C7 P1 C14 C15 -28.99(13) . . . . ?
C7 P1 C14 C19 153.74(11) . . . . ?
C7 N2 C6 O1 1.4(2) . . . . ?
C7 N2 C6 C1 179.86(11) . . . . ?
C7 C20 C21 C22 -176.29(16) . . . . ?
C7 C20 C25 C24 175.10(14) . . . . ?
C20 C21 C22 C23 1.2(3) . . . . ?
C21 C20 C25 C24 -1.9(2) . . . . ?
C21 C22 C23 C24 -1.7(3) . . . . ?
C22 C23 C24 C25 0.4(3) . . . . ?
C23 C24 C25 C20 1.4(3) . . . . ?
C25 C20 C21 C22 0.7(3) . . . . ?
C6 N2 C7 P1 143.26(11) . . . . ?
C6 N2 C7 C20 -96.01(15) . . . . ?
C6 C1 C2 C3 177.57(13) . . . . ?
C1 N1 C5 C4 0.6(2) . . . . ?
C5 N1 C1 C6 -178.25(12) . . . . ?
C5 N1 C1 C2 1.3(2) . . . . ?
C5 C4 C3 C2 1.1(2) . . . . ?
C4 C3 C2 C1 0.7(2) . . . . ?
C8 P1 C7 N2 167.97(9) . . . . ?
C8 P1 C7 C20 44.08(12) . . . . ?
C8 P1 C14 C15 90.70(13) . . . . ?
C8 P1 C14 C19 -86.56(13) . . . . ?
C8 C9 C10 C11 0.5(3) . . . . ?
C9 C8 C13 C12 1.5(2) . . . . ?
C9 C10 C11 C12 1.4(3) . . . . ?
C10 C11 C12 C13 -1.8(3) . . . . ?
C11 C12 C13 C8 0.3(2) . . . . ?
C13 C8 C9 C10 -1.9(2) . . . . ?
C14 P1 C7 N2 -74.40(10) . . . . ?
C14 P1 C7 C20 161.71(9) . . . . ?
C14 P1 C8 C9 164.22(12) . . . . ?
C14 P1 C8 C13 -20.81(14) . . . . ?
C14 C15 C16 C17 0.3(2) . . . . ?
C15 C14 C19 C18 -0.3(2) . . . . ?
C15 C16 C17 C18 -0.3(2) . . . . ?
C16 C17 C18 C19 -0.1(3) . . . . ?
C17 C18 C19 C14 0.4(2) . . . . ?
C19 C14 C15 C16 0.0(2) . . . . ?
